data_4074275
loop_
_publ_author_name
'Vicente, Jos\'e'
'Arcas, Aurelia'
'Fern\'andez-Hern\'andez, Jes\'us M.'
'Bautista, Delia'

_publ_section_title
;
 The First Family of Platinum(IV) Acetonyl Complexes. Mono-, Bis-, and
 Tris(acetonyl) Derivatives&#x2020;
;
_journal_issue 18
_journal_name_full Organometallics
_journal_page_first 4404
_journal_paper_doi 10.1021/om0605027
_journal_volume 25
_journal_year 2006
_chemical_formula_sum 'C13 H13 Cl3 N2 O Pt'
_chemical_formula_weight 514.69
_chemical_name_systematic
; 
 ? 
;
_space_group_IT_number 2
_symmetry_cell_setting triclinic
_symmetry_space_group_name_Hall '-P 1'
_symmetry_space_group_name_H-M 'P -1'
_atom_sites_solution_hydrogens geom
_atom_sites_solution_primary direct
_atom_sites_solution_secondary difmap
_audit_creation_method SHELXL-97
_cell_angle_alpha 92.998(6)
_cell_angle_beta 105.748(9)
_cell_angle_gamma 106.808(6)
_cell_formula_units_Z 2
_cell_length_a 6.7239(8)
_cell_length_b 10.6002(7)
_cell_length_c 11.6152(11)
_cell_measurement_reflns_used 84
_cell_measurement_temperature 173(2)
_cell_measurement_theta_max 12.08
_cell_measurement_theta_min 5.94
_cell_volume 755.03(13)
_computing_cell_refinement 'Siemens XSCANS'
_computing_data_collection 'Siemens XSCANS'
_computing_data_reduction 'Siemens XSCANS'
_computing_molecular_graphics 'BRUKER SHELXTL'
_computing_publication_material 'BRUKER SHELXTL'
_computing_structure_refinement 'SHELXL-97 (Sheldrick, 1997)'
_computing_structure_solution 'SHELXS-97 (Sheldrick, 1990)'
_diffrn_ambient_temperature 173(2)
_diffrn_measured_fraction_theta_full 0.997
_diffrn_measured_fraction_theta_max 0.997
_diffrn_measurement_device_type 'Siemens P4'
_diffrn_measurement_method \w-scans
_diffrn_radiation_monochromator graphite
_diffrn_radiation_source 'fine-focus sealed tube'
_diffrn_radiation_type MoK\a
_diffrn_radiation_wavelength 0.71073
_diffrn_reflns_av_R_equivalents 0.0193
_diffrn_reflns_av_sigmaI/netI 0.0286
_diffrn_reflns_limit_h_max 7
_diffrn_reflns_limit_h_min -7
_diffrn_reflns_limit_k_max 12
_diffrn_reflns_limit_k_min -12
_diffrn_reflns_limit_l_max 13
_diffrn_reflns_limit_l_min -13
_diffrn_reflns_number 5282
_diffrn_reflns_theta_full 24.99
_diffrn_reflns_theta_max 24.99
_diffrn_reflns_theta_min 3.28
_diffrn_standards_decay_% 1.3
_diffrn_standards_interval_count 247
_diffrn_standards_number 3
_exptl_absorpt_coefficient_mu 9.818
_exptl_absorpt_correction_T_max 0.95785
_exptl_absorpt_correction_T_min 0.38648
_exptl_absorpt_correction_type psi-scan
_exptl_crystal_colour yellow
_exptl_crystal_density_diffrn 2.264
_exptl_crystal_density_method 'not measured'
_exptl_crystal_description block
_exptl_crystal_F_000 484
_exptl_crystal_size_max 0.22
_exptl_crystal_size_mid 0.16
_exptl_crystal_size_min 0.06
_refine_diff_density_max 1.433
_refine_diff_density_min -1.452
_refine_diff_density_rms 0.158
_refine_ls_extinction_method none
_refine_ls_goodness_of_fit_ref 0.996
_refine_ls_hydrogen_treatment 'rigid methyls others riding'
_refine_ls_matrix_type full
_refine_ls_number_parameters 182
_refine_ls_number_reflns 2641
_refine_ls_number_restraints 0
_refine_ls_restrained_S_all 0.996
_refine_ls_R_factor_all 0.0273
_refine_ls_R_factor_gt 0.0237
_refine_ls_shift/su_max 0.001
_refine_ls_shift/su_mean 0.000
_refine_ls_structure_factor_coef Fsqd
_refine_ls_weighting_details 'calc w=1/[\s^2^(Fo^2^)+(0.0406P)^2^+0.0000P] where P=(Fo^2^+2Fc^2^)/3'
_refine_ls_weighting_scheme calc
_refine_ls_wR_factor_gt 0.0578
_refine_ls_wR_factor_ref 0.0585
_reflns_number_gt 2393
_reflns_number_total 2641
_reflns_threshold_expression >2sigma(I)
_cod_data_source_file om0605027si20060606_015654.cif
_cod_data_source_block jm583a
_cod_depositor_comments
;
The following automatic conversions were performed:

'_symmetry_cell_setting' value 'Triclinic' changed to 'triclinic'
according to /home/saulius/struct/CIF-dictionaries/cif_core.dic
dictionary named 'cif_core.dic' version 2.4.1 from
2010-06-29.

'_exptl_absorpt_correction_type' value 'Psi-scan'
changed to 'psi-scan' according to
/home/saulius/struct/CIF-dictionaries/cif_core.dic dictionary named
'cif_core.dic' version 2.4.1 from 2010-06-29.

Automatic conversion script
Id: cif_fix_values 1715 2011-07-08 13:25:40Z adriana 
;
_cod_database_code 4074275

loop_
_symmetry_equiv_pos_as_xyz
'x, y, z'
'-x, -y, -z'

loop_
_atom_site_label
_atom_site_type_symbol
_atom_site_fract_x
_atom_site_fract_y
_atom_site_fract_z
_atom_site_U_iso_or_equiv
_atom_site_adp_type
_atom_site_occupancy
_atom_site_symmetry_multiplicity
_atom_site_calc_flag
_atom_site_refinement_flags
Pt1 Pt 0.58102(3) 0.238160(18) 0.734145(18) 0.01729(8) Uani 1 1 d .
Cl1 Cl 0.8242(2) 0.29925(15) 0.62320(13) 0.0302(3) Uani 1 1 d .
Cl2 Cl 0.3354(2) 0.17871(13) 0.84321(12) 0.0250(3) Uani 1 1 d .
Cl3 Cl 0.5715(3) 0.01954(13) 0.70223(14) 0.0318(3) Uani 1 1 d .
N1 N 0.3273(7) 0.2275(4) 0.5728(4) 0.0213(10) Uani 1 1 d .
N2 N 0.5556(7) 0.4251(4) 0.7523(4) 0.0193(9) Uani 1 1 d .
O1 O 0.8278(7) 0.3436(4) 1.0714(4) 0.0334(10) Uani 1 1 d .
C1 C 0.8584(9) 0.2733(6) 0.8821(5) 0.0246(12) Uani 1 1 d .
H1A H 0.9416 0.2149 0.8654 0.029 Uiso 1 1 calc R
H1B H 0.9512 0.3665 0.8892 0.029 Uiso 1 1 calc R
C2 C 0.8189(9) 0.2513(6) 0.9998(5) 0.0259(12) Uani 1 1 d .
C3 C 0.7831(12) 0.1131(6) 1.0334(6) 0.0411(16) Uani 1 1 d .
H3A H 0.9238 0.0975 1.0633 0.062 Uiso 1 1 calc R
H3B H 0.6915 0.0478 0.9621 0.062 Uiso 1 1 calc R
H3C H 0.7107 0.1039 1.0966 0.062 Uiso 1 1 calc R
C11 C 0.2209(10) 0.1226(5) 0.4861(5) 0.0267(13) Uani 1 1 d .
H11 H 0.2440 0.0395 0.4989 0.032 Uiso 1 1 calc R
C12 C 0.0779(10) 0.1323(6) 0.3785(5) 0.0295(13) Uani 1 1 d .
H12 H -0.0002 0.0561 0.3192 0.035 Uiso 1 1 calc R
C13 C 0.0502(9) 0.2550(6) 0.3581(5) 0.0292(13) Uani 1 1 d .
H13 H -0.0441 0.2644 0.2840 0.035 Uiso 1 1 calc R
C14 C 0.1615(9) 0.3624(5) 0.4469(5) 0.0241(12) Uani 1 1 d .
H14 H 0.1445 0.4470 0.4345 0.029 Uiso 1 1 calc R
C15 C 0.2986(8) 0.3474(5) 0.5546(5) 0.0195(11) Uani 1 1 d .
C16 C 0.4160(8) 0.4544(5) 0.6575(5) 0.0188(11) Uani 1 1 d .
C17 C 0.3885(9) 0.5792(5) 0.6623(5) 0.0249(12) Uani 1 1 d .
H17 H 0.2988 0.6022 0.5938 0.030 Uiso 1 1 calc R
C18 C 0.4906(10) 0.6696(5) 0.7661(5) 0.0275(13) Uani 1 1 d .
H18 H 0.4722 0.7552 0.7698 0.033 Uiso 1 1 calc R
C19 C 0.6204(10) 0.6343(5) 0.8650(5) 0.0280(13) Uani 1 1 d .
H19 H 0.6873 0.6939 0.9387 0.034 Uiso 1 1 calc R
C20 C 0.6515(9) 0.5122(5) 0.8556(5) 0.0242(12) Uani 1 1 d .
H20 H 0.7423 0.4884 0.9232 0.029 Uiso 1 1 calc R

loop_
_atom_site_aniso_label
_atom_site_aniso_U_11
_atom_site_aniso_U_22
_atom_site_aniso_U_33
_atom_site_aniso_U_23
_atom_site_aniso_U_13
_atom_site_aniso_U_12
Pt1 0.01880(12) 0.02087(12) 0.01338(12) 0.00310(7) 0.00442(8) 0.00829(8)
Cl1 0.0295(8) 0.0436(8) 0.0270(8) 0.0140(6) 0.0161(6) 0.0174(6)
Cl2 0.0239(7) 0.0300(7) 0.0213(7) 0.0036(5) 0.0099(6) 0.0058(5)
Cl3 0.0426(9) 0.0267(7) 0.0305(8) 0.0027(6) 0.0108(7) 0.0178(6)
N1 0.022(2) 0.027(2) 0.013(2) 0.0035(18) 0.0062(19) 0.0046(19)
N2 0.011(2) 0.021(2) 0.024(3) 0.0041(18) 0.0039(19) 0.0044(17)
O1 0.031(2) 0.044(2) 0.024(2) 0.0022(19) 0.0066(19) 0.0121(19)
C1 0.018(3) 0.033(3) 0.023(3) 0.007(2) 0.003(2) 0.011(2)
C2 0.020(3) 0.033(3) 0.020(3) 0.003(2) 0.000(2) 0.007(2)
C3 0.047(4) 0.036(3) 0.033(4) 0.011(3) 0.004(3) 0.008(3)
C11 0.036(4) 0.024(3) 0.020(3) 0.001(2) 0.011(3) 0.008(2)
C12 0.025(3) 0.039(3) 0.017(3) -0.003(2) 0.002(2) 0.004(3)
C13 0.019(3) 0.048(3) 0.018(3) 0.004(3) 0.002(2) 0.011(3)
C14 0.022(3) 0.033(3) 0.021(3) 0.006(2) 0.010(2) 0.010(2)
C15 0.017(3) 0.028(3) 0.017(3) 0.003(2) 0.009(2) 0.008(2)
C16 0.017(3) 0.025(3) 0.017(3) 0.004(2) 0.007(2) 0.008(2)
C17 0.024(3) 0.029(3) 0.027(3) 0.010(2) 0.010(2) 0.014(2)
C18 0.031(3) 0.024(3) 0.033(3) 0.004(2) 0.014(3) 0.013(2)
C19 0.029(3) 0.028(3) 0.026(3) -0.001(2) 0.009(3) 0.008(2)
C20 0.022(3) 0.027(3) 0.020(3) -0.002(2) 0.001(2) 0.006(2)

loop_
_atom_type_symbol
_atom_type_description
_atom_type_scat_dispersion_real
_atom_type_scat_dispersion_imag
_atom_type_scat_source
C C 0.0033 0.0016 'International Tables Vol C Tables 4.2.6.8 and 6.1.1.4'
H H 0.0000 0.0000 'International Tables Vol C Tables 4.2.6.8 and 6.1.1.4'
N N 0.0061 0.0033 'International Tables Vol C Tables 4.2.6.8 and 6.1.1.4'
O O 0.0106 0.0060 'International Tables Vol C Tables 4.2.6.8 and 6.1.1.4'
Cl Cl 0.1484 0.1585 'International Tables Vol C Tables 4.2.6.8 and 6.1.1.4'
Pt Pt -1.7033 8.3905 'International Tables Vol C Tables 4.2.6.8 and 6.1.1.4'

loop_
_geom_angle_atom_site_label_1
_geom_angle_atom_site_label_2
_geom_angle_atom_site_label_3
_geom_angle
N2 Pt1 C1 96.4(2)
N2 Pt1 N1 78.76(17)
C1 Pt1 N1 171.09(19)
N2 Pt1 Cl3 173.99(13)
C1 Pt1 Cl3 89.15(16)
N1 Pt1 Cl3 95.97(12)
N2 Pt1 Cl2 87.03(13)
C1 Pt1 Cl2 95.44(16)
N1 Pt1 Cl2 91.82(12)
Cl3 Pt1 Cl2 90.27(5)
N2 Pt1 Cl1 92.42(13)
C1 Pt1 Cl1 85.19(16)
N1 Pt1 Cl1 87.50(12)
Cl3 Pt1 Cl1 90.23(5)
Cl2 Pt1 Cl1 179.20(5)
C11 N1 C15 119.6(5)
C11 N1 Pt1 126.9(4)
C15 N1 Pt1 112.9(3)
C20 N2 C16 120.0(4)
C20 N2 Pt1 123.7(4)
C16 N2 Pt1 116.0(3)
C2 C1 Pt1 115.9(4)
O1 C2 C1 121.6(5)
O1 C2 C3 120.5(5)
C1 C2 C3 117.7(5)
N1 C11 C12 121.6(5)
C11 C12 C13 119.2(5)
C14 C13 C12 118.8(5)
C13 C14 C15 120.1(5)
N1 C15 C14 120.6(5)
N1 C15 C16 115.1(5)
C14 C15 C16 124.2(5)
N2 C16 C17 119.8(5)
N2 C16 C15 116.3(4)
C17 C16 C15 124.0(5)
C18 C17 C16 120.2(5)
C17 C18 C19 119.1(5)
C20 C19 C18 119.2(5)
N2 C20 C19 121.5(5)

loop_
_geom_bond_atom_site_label_1
_geom_bond_atom_site_label_2
_geom_bond_distance
Pt1 N2 2.042(4)
Pt1 C1 2.089(6)
Pt1 N1 2.136(5)
Pt1 Cl3 2.3073(13)
Pt1 Cl2 2.3124(13)
Pt1 Cl1 2.3178(14)
N1 C11 1.339(7)
N1 C15 1.359(7)
N2 C20 1.353(7)
N2 C16 1.354(7)
O1 C2 1.228(7)
C1 C2 1.479(8)
C2 C3 1.505(8)
C11 C12 1.385(8)
C12 C13 1.389(9)
C13 C14 1.374(8)
C14 C15 1.385(8)
C15 C16 1.472(7)
C16 C17 1.388(7)
C17 C18 1.376(8)
C18 C19 1.382(8)
C19 C20 1.373(8)

loop_
_geom_hbond_atom_site_label_D
_geom_hbond_atom_site_label_H
_geom_hbond_atom_site_label_A
_geom_hbond_distance_DH
_geom_hbond_distance_HA
_geom_hbond_distance_DA
_geom_hbond_angle_DHA
_geom_hbond_site_symmetry_A
C14 H14 Cl1 0.95 2.77 3.699(6) 166.6 2_666
C17 H17 Cl1 0.95 2.79 3.694(6) 159.9 2_666
C19 H19 Cl2 0.95 2.87 3.729(6) 151.0 2_667
C18 H18 Cl3 0.95 2.89 3.734(6) 148.8 1_565
C1 H1A Cl2 0.99 2.86 3.754(6) 150.8 1_655
